data_1545366
loop_
_publ_author_name
'Yang, Yan'
'Anker, Mathew D.'
'Fang, Jian'
'Mahon, Mary F.'
'Maron, Laurent'
'Weetman, Catherine'
'Hill, Michael S.'

_publ_section_title
;
 Hydrodeoxygenation of isocyanates: snapshots of a magnesium-mediated
 C&#xE001;O bond cleavage
;
_journal_issue 5
_journal_name_full 'Chem. Sci.'
_journal_page_first 3529
_journal_paper_doi 10.1039/C7SC00117G
_journal_volume 8
_journal_year 2017
_chemical_formula_moiety 'C42 H59 Mg N3 O'
_chemical_formula_sum 'C42 H59 Mg N3 O'
_chemical_formula_weight 646.23
_chemical_name_systematic
;
 ?
;
_space_group_crystal_system monoclinic
_space_group_IT_number 14
_space_group_name_Hall '-P 2yn'
_space_group_name_H-M_alt 'P 1 21/n 1'
_symmetry_space_group_name_Hall '-P 2yn'
_symmetry_space_group_name_H-M 'P 1 21/n 1'
_atom_sites_solution_hydrogens geom
_atom_sites_solution_primary direct
_audit_creation_date 2016-05-19
_audit_creation_method
;
Olex2 1.2
(compiled 2016.02.19 svn.r3266 for OlexSys, GUI svn.r5155)
;
_audit_update_record
;
2016-09-12 deposited with the CCDC.
2017-03-01 downloaded from the CCDC.
;
_cell_angle_alpha 90
_cell_angle_beta 91.4753(11)
_cell_angle_gamma 90
_cell_formula_units_Z 4
_cell_length_a 11.59209(14)
_cell_length_b 26.2784(3)
_cell_length_c 12.80407(16)
_cell_measurement_reflns_used 11041
_cell_measurement_temperature 150.01(10)
_cell_measurement_theta_max 69.6680
_cell_measurement_theta_min 3.8330
_cell_volume 3899.10(8)
_computing_cell_refinement 'CrysAlisPro 1.171.38.43 (Rigaku OD, 2015)'
_computing_data_collection 'CrysAlisPro 1.171.38.43 (Rigaku OD, 2015)'
_computing_data_reduction 'CrysAlisPro 1.171.38.43 (Rigaku OD, 2015)'
_computing_molecular_graphics 'Olex2 (Dolomanov et al., 2009)'
_computing_publication_material 'Olex2 (Dolomanov et al., 2009)'
_computing_structure_refinement 'ShelXL (Sheldrick, 2015)'
_computing_structure_solution 'ShelXS (Sheldrick, 2008)'
_diffrn_ambient_environment N~2~
_diffrn_ambient_temperature 150.01(10)
_diffrn_detector 'CCD plate'
_diffrn_detector_area_resol_mean 8.1150
_diffrn_detector_type EosS2
_diffrn_measured_fraction_theta_full 0.999
_diffrn_measured_fraction_theta_max 0.988
_diffrn_measurement_device 'four-circle diffractometer'
_diffrn_measurement_device_type 'SuperNova, Dual, Cu at zero, EosS2'
_diffrn_measurement_method '\w scans'
_diffrn_radiation_monochromator mirror
_diffrn_radiation_probe x-ray
_diffrn_radiation_type CuK\a
_diffrn_radiation_wavelength 1.54184
_diffrn_reflns_av_R_equivalents 0.0259
_diffrn_reflns_av_unetI/netI 0.0257
_diffrn_reflns_Laue_measured_fraction_full 0.999
_diffrn_reflns_Laue_measured_fraction_max 0.988
_diffrn_reflns_limit_h_max 13
_diffrn_reflns_limit_h_min -9
_diffrn_reflns_limit_k_max 31
_diffrn_reflns_limit_k_min -31
_diffrn_reflns_limit_l_max 15
_diffrn_reflns_limit_l_min -14
_diffrn_reflns_number 23319
_diffrn_reflns_point_group_measured_fraction_full 0.999
_diffrn_reflns_point_group_measured_fraction_max 0.988
_diffrn_reflns_theta_full 67.684
_diffrn_reflns_theta_max 69.807
_diffrn_reflns_theta_min 3.364
_diffrn_source 'micro-focus sealed X-ray tube'
_diffrn_source_type 'SuperNova (Cu) X-ray Source'
_exptl_absorpt_coefficient_mu 0.641
_exptl_absorpt_correction_T_max 0.990
_exptl_absorpt_correction_T_min 0.984
_exptl_absorpt_correction_type gaussian
_exptl_absorpt_process_details
;
CrysAlisPro 1.171.38.43 (Rigaku Oxford Diffraction, 2015)
Numerical absorption correction based on gaussian integration over
            a multifaceted crystal model
Empirical absorption correction using spherical harmonics,
 implemented in SCALE3 ABSPACK scaling algorithm.

Empirical correction (ABSPACK) includes:
- Absorption correction using spherical harmonics
- Frame scaling
;
_exptl_crystal_colour colorless
_exptl_crystal_density_diffrn 1.101
_exptl_crystal_description block
_exptl_crystal_F_000 1408
_exptl_crystal_size_max 0.133
_exptl_crystal_size_mid 0.091
_exptl_crystal_size_min 0.076
_refine_diff_density_max 0.264
_refine_diff_density_min -0.236
_refine_diff_density_rms 0.032
_refine_ls_extinction_method none
_refine_ls_goodness_of_fit_ref 1.017
_refine_ls_hydrogen_treatment constr
_refine_ls_matrix_type full
_refine_ls_number_parameters 438
_refine_ls_number_reflns 7278
_refine_ls_number_restraints 0
_refine_ls_restrained_S_all 1.017
_refine_ls_R_factor_all 0.0473
_refine_ls_R_factor_gt 0.0367
_refine_ls_shift/su_max 0.000
_refine_ls_shift/su_mean 0.000
_refine_ls_structure_factor_coef Fsqd
_refine_ls_weighting_details 'w=1/[\s^2^(Fo^2^)+(0.0435P)^2^+0.9787P] where P=(Fo^2^+2Fc^2^)/3'
_refine_ls_weighting_scheme calc
_refine_ls_wR_factor_gt 0.0894
_refine_ls_wR_factor_ref 0.0952
_reflns_Friedel_coverage 0.000
_reflns_number_gt 6071
_reflns_number_total 7278
_reflns_threshold_expression 'I > 2\s(I)'
_cod_data_source_file c7sc00117g2.cif
_cod_data_source_block s16msh31
_cod_depositor_comments 'Adding full bibliography for 1545365--1545370.cif.'
_cod_database_code 1545366
_shelxl_version_number 2014-3
_shelx_space_group_comment
;
The symmetry employed for this shelxl refinement is uniquely defined
by the following loop, which should always be used as a source of
symmetry information in preference to the above space-group names.
They are only intended as comments.
;

loop_
_space_group_symop_operation_xyz
'x, y, z'
'-x+1/2, y+1/2, -z+1/2'
'-x, -y, -z'
'x-1/2, -y-1/2, z-1/2'

loop_
_atom_site_label
_atom_site_type_symbol
_atom_site_fract_x
_atom_site_fract_y
_atom_site_fract_z
_atom_site_U_iso_or_equiv
_atom_site_adp_type
_atom_site_occupancy
_atom_site_site_symmetry_order
_atom_site_calc_flag
_atom_site_refinement_flags_posn
Mg1 Mg 0.26993(3) 0.16463(2) 0.25388(3) 0.02205(10) Uani 1 1 d .
O1 O 0.17510(8) 0.20113(4) 0.35988(7) 0.0313(2) Uani 1 1 d .
N1 N 0.38167(9) 0.10893(4) 0.29579(8) 0.0235(2) Uani 1 1 d .
N2 N 0.38041(9) 0.20104(4) 0.16055(8) 0.0235(2) Uani 1 1 d .
N3 N 0.09111(9) 0.15887(4) 0.22683(9) 0.0254(2) Uani 1 1 d .
C1 C 0.57624(13) 0.07355(6) 0.32538(14) 0.0415(4) Uani 1 1 d .
H1A H 0.5672 0.0706 0.4010 0.062 Uiso 1 1 calc GR
H1B H 0.6559 0.0833 0.3108 0.062 Uiso 1 1 calc GR
H1C H 0.5586 0.0408 0.2922 0.062 Uiso 1 1 calc GR
C2 C 0.49452(11) 0.11371(5) 0.28233(10) 0.0265(3) Uani 1 1 d .
C3 C 0.54530(11) 0.15424(5) 0.22917(11) 0.0283(3) Uani 1 1 d .
H3 H 0.6271 0.1555 0.2344 0.034 Uiso 1 1 calc R
C4 C 0.49359(11) 0.19333(5) 0.16929(11) 0.0275(3) Uani 1 1 d .
C5 C 0.57544(13) 0.22769(6) 0.11195(14) 0.0443(4) Uani 1 1 d .
H5A H 0.5573 0.2263 0.0368 0.066 Uiso 1 1 calc GR
H5B H 0.6550 0.2163 0.1250 0.066 Uiso 1 1 calc GR
H5C H 0.5670 0.2627 0.1369 0.066 Uiso 1 1 calc GR
C6 C 0.33720(11) 0.06215(4) 0.33725(10) 0.0248(3) Uani 1 1 d .
C7 C 0.31378(12) 0.02143(5) 0.26859(10) 0.0285(3) Uani 1 1 d .
C8 C 0.26135(13) -0.02199(5) 0.30747(12) 0.0349(3) Uani 1 1 d .
H8 H 0.2449 -0.0497 0.2618 0.042 Uiso 1 1 calc R
C9 C 0.23281(14) -0.02558(5) 0.41117(12) 0.0385(3) Uani 1 1 d .
H9 H 0.1961 -0.0553 0.4362 0.046 Uiso 1 1 calc R
C10 C 0.25784(14) 0.01418(5) 0.47827(11) 0.0372(3) Uani 1 1 d .
H10 H 0.2388 0.0113 0.5498 0.045 Uiso 1 1 calc R
C11 C 0.31047(12) 0.05850(5) 0.44342(11) 0.0298(3) Uani 1 1 d .
C12 C 0.34290(14) 0.02332(5) 0.15343(11) 0.0359(3) Uani 1 1 d .
H12 H 0.3892 0.0548 0.1413 0.043 Uiso 1 1 calc R
C13 C 0.23426(17) 0.02592(7) 0.08408(13) 0.0525(4) Uani 1 1 d .
H13A H 0.2558 0.0269 0.0106 0.079 Uiso 1 1 calc GR
H13B H 0.1906 0.0567 0.1008 0.079 Uiso 1 1 calc GR
H13C H 0.1865 -0.0042 0.0963 0.079 Uiso 1 1 calc GR
C14 C 0.41620(17) -0.02264(7) 0.12374(15) 0.0527(4) Uani 1 1 d .
H14A H 0.3738 -0.0540 0.1380 0.079 Uiso 1 1 calc GR
H14B H 0.4886 -0.0223 0.1650 0.079 Uiso 1 1 calc GR
H14C H 0.4332 -0.0210 0.0492 0.079 Uiso 1 1 calc GR
C15 C 0.33926(14) 0.10028(5) 0.52230(11) 0.0352(3) Uani 1 1 d .
H15 H 0.3762 0.1290 0.4844 0.042 Uiso 1 1 calc R
C16 C 0.23105(16) 0.12056(6) 0.57307(13) 0.0462(4) Uani 1 1 d .
H16A H 0.1784 0.1344 0.5191 0.069 Uiso 1 1 calc GR
H16B H 0.2524 0.1475 0.6229 0.069 Uiso 1 1 calc GR
H16C H 0.1927 0.0928 0.6098 0.069 Uiso 1 1 calc GR
C17 C 0.42574(18) 0.08065(7) 0.60565(14) 0.0562(5) Uani 1 1 d .
H17A H 0.4478 0.1085 0.6529 0.084 Uiso 1 1 calc GR
H17B H 0.4945 0.0676 0.5717 0.084 Uiso 1 1 calc GR
H17C H 0.3901 0.0533 0.6456 0.084 Uiso 1 1 calc GR
C18 C 0.33922(11) 0.23551(5) 0.08071(10) 0.0261(3) Uani 1 1 d .
C19 C 0.32350(12) 0.28743(5) 0.10244(12) 0.0326(3) Uani 1 1 d .
C20 C 0.28859(14) 0.31912(6) 0.02020(13) 0.0421(4) Uani 1 1 d .
H20 H 0.2782 0.3544 0.0332 0.050 Uiso 1 1 calc R
C21 C 0.26881(14) 0.30071(6) -0.07895(13) 0.0435(4) Uani 1 1 d .
H21 H 0.2487 0.3234 -0.1343 0.052 Uiso 1 1 calc R
C22 C 0.27820(13) 0.24917(6) -0.09809(12) 0.0383(3) Uani 1 1 d .
H22 H 0.2614 0.2364 -0.1662 0.046 Uiso 1 1 calc R
C23 C 0.31192(12) 0.21559(5) -0.01883(11) 0.0305(3) Uani 1 1 d .
C24 C 0.34101(15) 0.30951(5) 0.21105(13) 0.0427(4) Uani 1 1 d .
H24 H 0.3695 0.2816 0.2580 0.051 Uiso 1 1 calc R
C25 C 0.43086(16) 0.35226(6) 0.21511(17) 0.0575(5) Uani 1 1 d .
H25A H 0.5041 0.3396 0.1888 0.086 Uiso 1 1 calc GR
H25B H 0.4422 0.3638 0.2874 0.086 Uiso 1 1 calc GR
H25C H 0.4037 0.3808 0.1717 0.086 Uiso 1 1 calc GR
C26 C 0.22675(17) 0.32847(6) 0.25293(14) 0.0501(4) Uani 1 1 d .
H26A H 0.1937 0.3540 0.2051 0.075 Uiso 1 1 calc GR
H26B H 0.2400 0.3437 0.3220 0.075 Uiso 1 1 calc GR
H26C H 0.1731 0.2998 0.2585 0.075 Uiso 1 1 calc GR
C27 C 0.31893(15) 0.15884(6) -0.04130(11) 0.0413(4) Uani 1 1 d .
H27 H 0.3229 0.1410 0.0276 0.050 Uiso 1 1 calc R
C28 C 0.2123(2) 0.13909(7) -0.10018(18) 0.0666(6) Uani 1 1 d .
H28A H 0.1433 0.1472 -0.0608 0.100 Uiso 1 1 calc GR
H28B H 0.2183 0.1021 -0.1085 0.100 Uiso 1 1 calc GR
H28C H 0.2067 0.1552 -0.1692 0.100 Uiso 1 1 calc GR
C29 C 0.4277(2) 0.14541(10) -0.0983(2) 0.0891(8) Uani 1 1 d .
H29A H 0.4256 0.1615 -0.1674 0.134 Uiso 1 1 calc GR
H29B H 0.4327 0.1084 -0.1063 0.134 Uiso 1 1 calc GR
H29C H 0.4952 0.1577 -0.0581 0.134 Uiso 1 1 calc GR
C30 C 0.08328(12) 0.18649(5) 0.31089(11) 0.0286(3) Uani 1 1 d .
H30 H 0.0097 0.1957 0.3357 0.034 Uiso 1 1 calc R
C31 C -0.01140(11) 0.14414(5) 0.16963(10) 0.0276(3) Uani 1 1 d .
C32 C -0.06118(12) 0.09615(5) 0.18767(12) 0.0330(3) Uani 1 1 d .
C33 C -0.16030(14) 0.08309(6) 0.12956(14) 0.0434(4) Uani 1 1 d .
H33 H -0.1955 0.0510 0.1407 0.052 Uiso 1 1 calc R
C34 C -0.20824(14) 0.11581(7) 0.05635(14) 0.0483(4) Uani 1 1 d .
H34 H -0.2764 0.1063 0.0185 0.058 Uiso 1 1 calc R
C35 C -0.15750(13) 0.16222(6) 0.03795(13) 0.0411(3) Uani 1 1 d .
H35 H -0.1908 0.1843 -0.0133 0.049 Uiso 1 1 calc R
C36 C -0.05836(11) 0.17732(5) 0.09307(11) 0.0308(3) Uani 1 1 d .
C37 C -0.01023(13) 0.06026(5) 0.26970(13) 0.0385(3) Uani 1 1 d .
H37 H 0.0755 0.0644 0.2699 0.046 Uiso 1 1 calc R
C38 C -0.05094(15) 0.07374(7) 0.37878(14) 0.0464(4) Uani 1 1 d .
H38A H -0.0264 0.1084 0.3966 0.070 Uiso 1 1 calc GR
H38B H -0.0173 0.0498 0.4298 0.070 Uiso 1 1 calc GR
H38C H -0.1353 0.0716 0.3800 0.070 Uiso 1 1 calc GR
C39 C -0.03748(17) 0.00411(6) 0.24732(19) 0.0596(5) Uani 1 1 d .
H39A H 0.0051 -0.0174 0.2976 0.089 Uiso 1 1 calc GR
H39B H -0.0144 -0.0044 0.1763 0.089 Uiso 1 1 calc GR
H39C H -0.1205 -0.0017 0.2537 0.089 Uiso 1 1 calc GR
C40 C -0.00581(12) 0.22916(6) 0.07237(11) 0.0340(3) Uani 1 1 d .
H40 H 0.0789 0.2269 0.0887 0.041 Uiso 1 1 calc R
C41 C -0.02120(15) 0.24717(7) -0.04095(13) 0.0476(4) Uani 1 1 d .
H41A H 0.0065 0.2207 -0.0882 0.071 Uiso 1 1 calc GR
H41B H 0.0232 0.2785 -0.0509 0.071 Uiso 1 1 calc GR
H41C H -0.1031 0.2538 -0.0563 0.071 Uiso 1 1 calc GR
C42 C -0.05648(15) 0.26915(6) 0.14412(14) 0.0462(4) Uani 1 1 d .
H42A H -0.1398 0.2718 0.1302 0.069 Uiso 1 1 calc GR
H42B H -0.0200 0.3021 0.1312 0.069 Uiso 1 1 calc GR
H42C H -0.0423 0.2592 0.2171 0.069 Uiso 1 1 calc GR

loop_
_atom_site_aniso_label
_atom_site_aniso_U_11
_atom_site_aniso_U_22
_atom_site_aniso_U_33
_atom_site_aniso_U_23
_atom_site_aniso_U_13
_atom_site_aniso_U_12
Mg1 0.0220(2) 0.01807(19) 0.0261(2) 0.00379(15) 0.00129(15) 0.00091(15)
O1 0.0319(5) 0.0323(5) 0.0299(5) -0.0040(4) 0.0013(4) 0.0000(4)
N1 0.0265(6) 0.0178(5) 0.0262(5) 0.0031(4) -0.0008(4) 0.0002(4)
N2 0.0224(5) 0.0203(5) 0.0278(5) 0.0059(4) -0.0005(4) 0.0011(4)
N3 0.0225(5) 0.0238(5) 0.0299(6) 0.0011(4) 0.0028(4) 0.0010(4)
C1 0.0319(8) 0.0336(8) 0.0587(10) 0.0159(7) -0.0062(7) 0.0053(6)
C2 0.0271(7) 0.0221(6) 0.0302(6) 0.0022(5) -0.0051(5) 0.0025(5)
C3 0.0197(6) 0.0274(6) 0.0377(7) 0.0054(5) -0.0033(5) -0.0005(5)
C4 0.0242(7) 0.0244(6) 0.0337(7) 0.0046(5) 0.0005(5) -0.0015(5)
C5 0.0261(8) 0.0427(9) 0.0643(11) 0.0235(8) 0.0058(7) -0.0008(6)
C6 0.0276(7) 0.0173(5) 0.0294(6) 0.0042(5) -0.0006(5) 0.0023(5)
C7 0.0337(7) 0.0212(6) 0.0309(7) 0.0005(5) 0.0030(5) 0.0017(5)
C8 0.0481(9) 0.0187(6) 0.0381(8) -0.0031(5) 0.0038(6) -0.0029(6)
C9 0.0556(10) 0.0207(6) 0.0394(8) 0.0055(6) 0.0071(7) -0.0080(6)
C10 0.0566(10) 0.0261(7) 0.0292(7) 0.0052(6) 0.0055(6) -0.0051(6)
C11 0.0400(8) 0.0204(6) 0.0289(7) 0.0022(5) -0.0015(5) 0.0007(5)
C12 0.0504(9) 0.0262(7) 0.0315(7) -0.0031(5) 0.0088(6) -0.0049(6)
C13 0.0671(12) 0.0579(11) 0.0325(8) -0.0005(7) 0.0005(8) 0.0010(9)
C14 0.0629(11) 0.0453(9) 0.0511(10) -0.0107(8) 0.0210(8) 0.0037(8)
C15 0.0546(9) 0.0236(6) 0.0273(7) 0.0010(5) -0.0011(6) -0.0041(6)
C16 0.0686(12) 0.0342(8) 0.0361(8) -0.0046(6) 0.0086(7) -0.0019(7)
C17 0.0782(13) 0.0440(9) 0.0453(10) -0.0057(8) -0.0213(9) 0.0007(9)
C18 0.0215(6) 0.0263(6) 0.0306(7) 0.0102(5) 0.0028(5) 0.0007(5)
C19 0.0324(7) 0.0240(6) 0.0410(8) 0.0082(6) -0.0063(6) -0.0021(5)
C20 0.0483(9) 0.0261(7) 0.0512(9) 0.0127(6) -0.0108(7) 0.0005(6)
C21 0.0476(9) 0.0390(8) 0.0437(9) 0.0214(7) -0.0068(7) 0.0024(7)
C22 0.0410(8) 0.0456(8) 0.0282(7) 0.0096(6) 0.0016(6) 0.0053(6)
C23 0.0304(7) 0.0336(7) 0.0279(7) 0.0065(5) 0.0064(5) 0.0061(5)
C24 0.0582(10) 0.0207(6) 0.0480(9) 0.0047(6) -0.0195(8) 0.0009(6)
C25 0.0556(11) 0.0316(8) 0.0837(14) -0.0028(8) -0.0271(10) -0.0020(7)
C26 0.0688(12) 0.0348(8) 0.0463(9) -0.0043(7) -0.0048(8) -0.0019(8)
C27 0.0609(10) 0.0364(8) 0.0265(7) 0.0016(6) -0.0002(7) 0.0145(7)
C28 0.0882(16) 0.0425(10) 0.0681(13) -0.0131(9) -0.0171(11) 0.0076(10)
C29 0.0877(17) 0.0686(14) 0.112(2) -0.0175(14) 0.0302(15) 0.0348(13)
C30 0.0267(7) 0.0283(6) 0.0311(7) 0.0010(5) 0.0060(5) 0.0022(5)
C31 0.0217(6) 0.0300(6) 0.0313(7) -0.0061(5) 0.0053(5) 0.0014(5)
C32 0.0279(7) 0.0300(7) 0.0415(8) -0.0064(6) 0.0079(6) -0.0007(5)
C33 0.0358(8) 0.0388(8) 0.0558(10) -0.0111(7) 0.0050(7) -0.0105(6)
C34 0.0327(8) 0.0587(10) 0.0531(10) -0.0121(8) -0.0074(7) -0.0076(7)
C35 0.0315(8) 0.0512(9) 0.0403(8) -0.0032(7) -0.0040(6) 0.0011(7)
C36 0.0238(7) 0.0370(7) 0.0317(7) -0.0047(6) 0.0035(5) 0.0039(5)
C37 0.0294(8) 0.0284(7) 0.0581(10) 0.0032(6) 0.0088(6) -0.0018(6)
C38 0.0421(9) 0.0448(9) 0.0527(10) 0.0137(7) 0.0099(7) -0.0015(7)
C39 0.0531(11) 0.0292(8) 0.0966(16) 0.0016(9) 0.0077(10) -0.0047(7)
C40 0.0273(7) 0.0377(7) 0.0370(8) 0.0062(6) -0.0011(6) 0.0028(6)
C41 0.0422(9) 0.0588(10) 0.0416(9) 0.0145(8) 0.0002(7) 0.0040(7)
C42 0.0540(10) 0.0341(8) 0.0507(10) 0.0008(7) 0.0019(8) 0.0044(7)

loop_
_atom_type_symbol
_atom_type_description
_atom_type_scat_dispersion_real
_atom_type_scat_dispersion_imag
_atom_type_scat_source
C C 0.0181 0.0091 'International Tables Vol C Tables 4.2.6.8 and 6.1.1.4'
H H 0.0000 0.0000 'International Tables Vol C Tables 4.2.6.8 and 6.1.1.4'
Mg Mg 0.1719 0.1771 'International Tables Vol C Tables 4.2.6.8 and 6.1.1.4'
N N 0.0311 0.0180 'International Tables Vol C Tables 4.2.6.8 and 6.1.1.4'
O O 0.0492 0.0322 'International Tables Vol C Tables 4.2.6.8 and 6.1.1.4'

loop_
_geom_angle_atom_site_label_1
_geom_angle_atom_site_label_2
_geom_angle_atom_site_label_3
_geom_angle
O1 Mg1 N1 121.64(5)
O1 Mg1 N2 122.69(4)
O1 Mg1 N3 65.86(4)
O1 Mg1 C30 32.68(4)
N1 Mg1 N3 128.04(4)
N1 Mg1 C30 132.71(5)
N2 Mg1 N1 95.09(4)
N2 Mg1 N3 125.20(5)
N2 Mg1 C30 131.76(5)
N3 Mg1 C30 33.18(5)
C30 O1 Mg1 89.31(8)
C2 N1 Mg1 121.59(8)
C2 N1 C6 119.42(10)
C6 N1 Mg1 118.94(8)
C4 N2 Mg1 121.23(8)
C4 N2 C18 117.69(11)
C18 N2 Mg1 121.07(8)
C30 N3 Mg1 85.01(8)
C30 N3 C31 119.88(11)
C31 N3 Mg1 155.02(9)
H1A C1 H1B 109.5
H1A C1 H1C 109.5
H1B C1 H1C 109.5
C2 C1 H1A 109.5
C2 C1 H1B 109.5
C2 C1 H1C 109.5
N1 C2 C1 119.73(12)
N1 C2 C3 124.15(11)
C3 C2 C1 116.12(12)
C2 C3 H3 115.1
C2 C3 C4 129.88(12)
C4 C3 H3 115.1
N2 C4 C3 124.26(12)
N2 C4 C5 119.87(12)
C3 C4 C5 115.87(12)
C4 C5 H5A 109.5
C4 C5 H5B 109.5
C4 C5 H5C 109.5
H5A C5 H5B 109.5
H5A C5 H5C 109.5
H5B C5 H5C 109.5
C7 C6 N1 118.96(11)
C11 C6 N1 120.33(11)
C11 C6 C7 120.57(12)
C6 C7 C12 122.44(12)
C8 C7 C6 118.65(12)
C8 C7 C12 118.91(12)
C7 C8 H8 119.4
C9 C8 C7 121.21(13)
C9 C8 H8 119.4
C8 C9 H9 120.1
C10 C9 C8 119.74(13)
C10 C9 H9 120.1
C9 C10 H10 119.3
C9 C10 C11 121.38(13)
C11 C10 H10 119.3
C6 C11 C15 122.83(12)
C10 C11 C6 118.44(12)
C10 C11 C15 118.72(12)
C7 C12 H12 108.1
C7 C12 C13 111.44(13)
C7 C12 C14 110.69(13)
C13 C12 H12 108.1
C13 C12 C14 110.27(14)
C14 C12 H12 108.1
C12 C13 H13A 109.5
C12 C13 H13B 109.5
C12 C13 H13C 109.5
H13A C13 H13B 109.5
H13A C13 H13C 109.5
H13B C13 H13C 109.5
C12 C14 H14A 109.5
C12 C14 H14B 109.5
C12 C14 H14C 109.5
H14A C14 H14B 109.5
H14A C14 H14C 109.5
H14B C14 H14C 109.5
C11 C15 H15 108.1
C11 C15 C16 111.48(13)
C11 C15 C17 110.29(12)
C16 C15 H15 108.1
C16 C15 C17 110.55(14)
C17 C15 H15 108.1
C15 C16 H16A 109.5
C15 C16 H16B 109.5
C15 C16 H16C 109.5
H16A C16 H16B 109.5
H16A C16 H16C 109.5
H16B C16 H16C 109.5
C15 C17 H17A 109.5
C15 C17 H17B 109.5
C15 C17 H17C 109.5
H17A C17 H17B 109.5
H17A C17 H17C 109.5
H17B C17 H17C 109.5
C19 C18 N2 120.86(12)
C19 C18 C23 120.90(12)
C23 C18 N2 118.21(11)
C18 C19 C24 122.58(12)
C20 C19 C18 117.83(14)
C20 C19 C24 119.57(13)
C19 C20 H20 119.1
C21 C20 C19 121.76(14)
C21 C20 H20 119.1
C20 C21 H21 120.1
C20 C21 C22 119.85(13)
C22 C21 H21 120.1
C21 C22 H22 119.5
C21 C22 C23 120.92(14)
C23 C22 H22 119.5
C18 C23 C27 121.62(12)
C22 C23 C18 118.48(13)
C22 C23 C27 119.90(13)
C19 C24 H24 107.7
C19 C24 C25 112.75(15)
C19 C24 C26 110.52(13)
C25 C24 H24 107.7
C26 C24 H24 107.7
C26 C24 C25 110.15(14)
C24 C25 H25A 109.5
C24 C25 H25B 109.5
C24 C25 H25C 109.5
H25A C25 H25B 109.5
H25A C25 H25C 109.5
H25B C25 H25C 109.5
C24 C26 H26A 109.5
C24 C26 H26B 109.5
C24 C26 H26C 109.5
H26A C26 H26B 109.5
H26A C26 H26C 109.5
H26B C26 H26C 109.5
C23 C27 H27 107.2
C23 C27 C28 112.42(13)
C28 C27 H27 107.2
C29 C27 C23 111.63(16)
C29 C27 H27 107.2
C29 C27 C28 110.93(18)
C27 C28 H28A 109.5
C27 C28 H28B 109.5
C27 C28 H28C 109.5
H28A C28 H28B 109.5
H28A C28 H28C 109.5
H28B C28 H28C 109.5
C27 C29 H29A 109.5
C27 C29 H29B 109.5
C27 C29 H29C 109.5
H29A C29 H29B 109.5
H29A C29 H29C 109.5
H29B C29 H29C 109.5
Mg1 C30 H30 178.1
O1 C30 Mg1 58.01(7)
O1 C30 N3 119.81(12)
O1 C30 H30 120.1
N3 C30 Mg1 61.80(7)
N3 C30 H30 120.1
C32 C31 N3 119.72(12)
C32 C31 C36 120.99(13)
C36 C31 N3 119.24(12)
C31 C32 C37 121.03(13)
C33 C32 C31 117.90(14)
C33 C32 C37 121.06(13)
C32 C33 H33 119.3
C34 C33 C32 121.41(15)
C34 C33 H33 119.3
C33 C34 H34 119.9
C35 C34 C33 120.16(15)
C35 C34 H34 119.9
C34 C35 H35 119.4
C34 C35 C36 121.12(15)
C36 C35 H35 119.4
C31 C36 C40 121.76(12)
C35 C36 C31 118.39(14)
C35 C36 C40 119.82(13)
C32 C37 H37 107.7
C32 C37 C38 111.37(12)
C32 C37 C39 113.15(15)
C38 C37 H37 107.7
C38 C37 C39 109.06(14)
C39 C37 H37 107.7
C37 C38 H38A 109.5
C37 C38 H38B 109.5
C37 C38 H38C 109.5
H38A C38 H38B 109.5
H38A C38 H38C 109.5
H38B C38 H38C 109.5
C37 C39 H39A 109.5
C37 C39 H39B 109.5
C37 C39 H39C 109.5
H39A C39 H39B 109.5
H39A C39 H39C 109.5
H39B C39 H39C 109.5
C36 C40 H40 107.8
C36 C40 C41 113.89(13)
C36 C40 C42 110.54(12)
C41 C40 H40 107.8
C42 C40 H40 107.8
C42 C40 C41 108.70(13)
C40 C41 H41A 109.5
C40 C41 H41B 109.5
C40 C41 H41C 109.5
H41A C41 H41B 109.5
H41A C41 H41C 109.5
H41B C41 H41C 109.5
C40 C42 H42A 109.5
C40 C42 H42B 109.5
C40 C42 H42C 109.5
H42A C42 H42B 109.5
H42A C42 H42C 109.5
H42B C42 H42C 109.5

loop_
_geom_bond_atom_site_label_1
_geom_bond_atom_site_label_2
_geom_bond_distance
Mg1 O1 2.0118(10)
Mg1 N1 2.0179(11)
Mg1 N2 2.0156(11)
Mg1 N3 2.0983(11)
Mg1 C30 2.3719(14)
O1 C30 1.2806(17)
N1 C2 1.3299(17)
N1 C6 1.4396(15)
N2 C4 1.3294(17)
N2 C18 1.4382(16)
N3 C30 1.3031(17)
N3 C31 1.4330(17)
C1 H1A 0.9800
C1 H1B 0.9800
C1 H1C 0.9800
C1 C2 1.5126(17)
C2 C3 1.4018(18)
C3 H3 0.9500
C3 C4 1.4066(18)
C4 C5 1.5134(18)
C5 H5A 0.9800
C5 H5B 0.9800
C5 H5C 0.9800
C6 C7 1.4069(18)
C6 C11 1.4053(19)
C7 C8 1.3910(19)
C7 C12 1.5219(19)
C8 H8 0.9500
C8 C9 1.380(2)
C9 H9 0.9500
C9 C10 1.379(2)
C10 H10 0.9500
C10 C11 1.3934(19)
C11 C15 1.5231(19)
C12 H12 1.0000
C12 C13 1.524(2)
C12 C14 1.530(2)
C13 H13A 0.9800
C13 H13B 0.9800
C13 H13C 0.9800
C14 H14A 0.9800
C14 H14B 0.9800
C14 H14C 0.9800
C15 H15 1.0000
C15 C16 1.524(2)
C15 C17 1.535(2)
C16 H16A 0.9800
C16 H16B 0.9800
C16 H16C 0.9800
C17 H17A 0.9800
C17 H17B 0.9800
C17 H17C 0.9800
C18 C19 1.4052(19)
C18 C23 1.4063(19)
C19 C20 1.394(2)
C19 C24 1.516(2)
C20 H20 0.9500
C20 C21 1.372(2)
C21 H21 0.9500
C21 C22 1.381(2)
C22 H22 0.9500
C22 C23 1.3930(19)
C23 C27 1.521(2)
C24 H24 1.0000
C24 C25 1.532(2)
C24 C26 1.525(3)
C25 H25A 0.9800
C25 H25B 0.9800
C25 H25C 0.9800
C26 H26A 0.9800
C26 H26B 0.9800
C26 H26C 0.9800
C27 H27 1.0000
C27 C28 1.522(3)
C27 C29 1.515(3)
C28 H28A 0.9800
C28 H28B 0.9800
C28 H28C 0.9800
C29 H29A 0.9800
C29 H29B 0.9800
C29 H29C 0.9800
C30 H30 0.9500
C31 C32 1.4086(19)
C31 C36 1.411(2)
C32 C33 1.396(2)
C32 C37 1.520(2)
C33 H33 0.9500
C33 C34 1.378(3)
C34 H34 0.9500
C34 C35 1.377(2)
C35 H35 0.9500
C35 C36 1.391(2)
C36 C40 1.518(2)
C37 H37 1.0000
C37 C38 1.527(2)
C37 C39 1.534(2)
C38 H38A 0.9800
C38 H38B 0.9800
C38 H38C 0.9800
C39 H39A 0.9800
C39 H39B 0.9800
C39 H39C 0.9800
C40 H40 1.0000
C40 C41 1.532(2)
C40 C42 1.523(2)
C41 H41A 0.9800
C41 H41B 0.9800
C41 H41C 0.9800
C42 H42A 0.9800
C42 H42B 0.9800
C42 H42C 0.9800

loop_
_geom_torsion_atom_site_label_1
_geom_torsion_atom_site_label_2
_geom_torsion_atom_site_label_3
_geom_torsion_atom_site_label_4
_geom_torsion
Mg1 O1 C30 N3 -0.24(12)
Mg1 N1 C2 C1 173.42(10)
Mg1 N1 C2 C3 -6.92(18)
Mg1 N1 C6 C7 92.93(13)
Mg1 N1 C6 C11 -82.88(13)
Mg1 N2 C4 C3 11.15(19)
Mg1 N2 C4 C5 -169.25(11)
Mg1 N2 C18 C19 89.32(13)
Mg1 N2 C18 C23 -88.87(13)
Mg1 N3 C30 O1 0.24(12)
Mg1 N3 C31 C32 89.2(2)
Mg1 N3 C31 C36 -88.4(2)
N1 C2 C3 C4 -9.0(2)
N1 C6 C7 C8 -174.38(12)
N1 C6 C7 C12 5.18(19)
N1 C6 C11 C10 174.21(13)
N1 C6 C11 C15 -7.4(2)
N2 C18 C19 C20 177.01(13)
N2 C18 C19 C24 -4.1(2)
N2 C18 C23 C22 -176.44(12)
N2 C18 C23 C27 3.31(19)
N3 C31 C32 C33 -179.37(13)
N3 C31 C32 C37 2.10(19)
N3 C31 C36 C35 179.63(12)
N3 C31 C36 C40 -2.34(19)
C1 C2 C3 C4 170.69(15)
C2 N1 C6 C7 -84.55(15)
C2 N1 C6 C11 99.64(15)
C2 C3 C4 N2 6.5(2)
C2 C3 C4 C5 -173.08(15)
C4 N2 C18 C19 -91.93(15)
C4 N2 C18 C23 89.89(15)
C6 N1 C2 C1 -9.17(19)
C6 N1 C2 C3 170.49(12)
C6 C7 C8 C9 -0.2(2)
C6 C7 C12 C13 -110.67(16)
C6 C7 C12 C14 126.22(15)
C6 C11 C15 C16 120.32(15)
C6 C11 C15 C17 -116.47(16)
C7 C6 C11 C10 -1.5(2)
C7 C6 C11 C15 176.90(13)
C7 C8 C9 C10 -0.9(2)
C8 C7 C12 C13 68.88(17)
C8 C7 C12 C14 -54.23(19)
C8 C9 C10 C11 0.8(2)
C9 C10 C11 C6 0.4(2)
C9 C10 C11 C15 -178.05(15)
C10 C11 C15 C16 -61.26(18)
C10 C11 C15 C17 61.95(19)
C11 C6 C7 C8 1.4(2)
C11 C6 C7 C12 -179.03(13)
C12 C7 C8 C9 -179.78(14)
C18 N2 C4 C3 -167.60(13)
C18 N2 C4 C5 11.99(19)
C18 C19 C20 C21 0.6(2)
C18 C19 C24 C25 122.62(15)
C18 C19 C24 C26 -113.61(15)
C18 C23 C27 C28 132.99(16)
C18 C23 C27 C29 -101.61(19)
C19 C18 C23 C22 5.4(2)
C19 C18 C23 C27 -174.87(13)
C19 C20 C21 C22 3.0(3)
C20 C19 C24 C25 -58.47(19)
C20 C19 C24 C26 65.30(18)
C20 C21 C22 C23 -2.5(2)
C21 C22 C23 C18 -1.7(2)
C21 C22 C23 C27 178.59(15)
C22 C23 C27 C28 -47.3(2)
C22 C23 C27 C29 78.1(2)
C23 C18 C19 C20 -4.9(2)
C23 C18 C19 C24 174.07(13)
C24 C19 C20 C21 -178.35(15)
C30 N3 C31 C32 -96.00(15)
C30 N3 C31 C36 86.41(16)
C31 N3 C30 Mg1 -177.78(12)
C31 N3 C30 O1 -177.55(12)
C31 C32 C33 C34 0.3(2)
C31 C32 C37 C38 82.23(16)
C31 C32 C37 C39 -154.48(14)
C31 C36 C40 C41 149.41(13)
C31 C36 C40 C42 -87.87(16)
C32 C31 C36 C35 2.1(2)
C32 C31 C36 C40 -179.90(12)
C32 C33 C34 C35 1.0(3)
C33 C32 C37 C38 -96.26(17)
C33 C32 C37 C39 27.0(2)
C33 C34 C35 C36 -0.7(3)
C34 C35 C36 C31 -0.8(2)
C34 C35 C36 C40 -178.85(15)
C35 C36 C40 C41 -32.58(19)
C35 C36 C40 C42 90.13(17)
C36 C31 C32 C33 -1.8(2)
C36 C31 C32 C37 179.65(13)
C37 C32 C33 C34 178.81(15)
